data_4134068
loop_
_publ_author_name
'Palumbo, Chad T.'
'Scopelliti, Rosario'
'Zivkovic, Ivica'
'Mazzanti, Marinella'

_publ_section_title
;
 C-H Bond Activation by an Isolated Dinuclear U(III)/U(IV) Nitride.
;
_journal_name_full 'Journal of the American Chemical Society'
_journal_paper_doi 10.1021/jacs.9b12804
_journal_year 2020
_chemical_formula_moiety 'C32 H88 N5 O2 Si8 U2'
_chemical_formula_sum 'C32 H88 N5 O2 Si8 U2'
_chemical_formula_weight 1277.13
_space_group_crystal_system triclinic
_space_group_IT_number 2
_space_group_name_Hall '-P 1'
_space_group_name_H-M_alt 'P -1'
_atom_sites_solution_hydrogens geom
_atom_sites_solution_primary dual
_atom_sites_solution_secondary difmap
_audit_creation_date 2019-07-11
_audit_creation_method
;
Olex2 1.2
(compiled 2018.05.29 svn.r3508 for OlexSys, GUI svn.r5506)
;
_cell_angle_alpha 119.636(6)
_cell_angle_beta 90.690(4)
_cell_angle_gamma 102.546(4)
_cell_formula_units_Z 1
_cell_length_a 10.9866(5)
_cell_length_b 12.0174(5)
_cell_length_c 12.0565(7)
_cell_measurement_reflns_used 4995
_cell_measurement_temperature 140.00(10)
_cell_measurement_theta_max 71.7160
_cell_measurement_theta_min 4.1380
_cell_volume 1337.10(15)
_computing_cell_refinement 'CrysAlisPro 1.171.40.20a (Rigaku OD, 2018)'
_computing_data_collection 'CrysAlisPro 1.171.40.20a (Rigaku OD, 2018)'
_computing_data_reduction 'CrysAlisPro 1.171.40.20a (Rigaku OD, 2018)'
_computing_molecular_graphics 'Olex2 (Dolomanov et al., 2009)'
_computing_publication_material 'Olex2 (Dolomanov et al., 2009)'
_computing_structure_refinement 'ShelXL (Sheldrick, 2015)'
_computing_structure_solution 'SHELXT (Sheldrick, 2018)'
_diffrn_ambient_environment N~2~
_diffrn_ambient_temperature 140.00(10)
_diffrn_detector 'CCD plate'
_diffrn_detector_area_resol_mean 5.2817
_diffrn_detector_type AtlasS2
_diffrn_measured_fraction_theta_full 0.998
_diffrn_measured_fraction_theta_max 0.967
_diffrn_measurement_details
;
List of Runs (angles in degrees, time in seconds):

  # Type    Start    End  Width  t~exp~   \w     \q     \k     \f   Frames
--------------------------------------------------------------------------
  1  \w    -84.00 -16.00   1.00    5.00    --  -40.41 125.00 -90.00   68
  2  \w    -50.00  34.00   1.00    5.00    --  -40.41  38.00 150.00   84
  3  \w    -84.00 -17.00   1.00    5.00    --  -40.41 -57.00-150.00   67
  4  \w   -114.00 -12.00   1.00    5.00    --  -40.41 -57.00   0.00  102
  5  \w     26.00  72.00   1.00    5.00    --   40.41 -77.00 120.00   46
  6  \w    153.00 178.00   1.00   20.00    --  107.03  61.00  30.00   25
  7  \w     96.00 160.00   1.00   20.00    --  107.03 125.00   0.00   64
  8  \w     85.00 171.00   1.00   20.00    --  107.03  30.00  90.00   86
  9  \w    100.00 170.00   1.00   20.00    --  107.03 125.00  90.00   70
 10  \w     55.00 110.00   1.00   20.00    --  107.03 -94.00   0.00   55
 11  \w     35.00 118.00   1.00   20.00    --  107.03-125.00-120.00   83
 12  \w     81.00 114.00   1.00   20.00    --  107.03  61.00  30.00   33
 13  \w     89.00 130.00   1.00   20.00    --  107.03 -45.00   0.00   41
 14  \w     34.00  81.00   1.00   20.00    --  107.03 -45.00-120.00   47
 15  \w     41.00 139.00   1.00   20.00    --  107.03 -77.00  60.00   98
 16  \w     36.00  63.00   1.00   20.00    --  107.03 -45.00   0.00   27
 17  \w     95.00 129.00   1.00   20.00    --  107.03 -45.00-120.00   34
 18  \w     72.00 118.00   1.00   20.00    --  107.03-125.00 -60.00   46
 19  \w     79.00 177.00   1.00   20.00    --  107.03  30.00-180.00   98
;
_diffrn_measurement_device 'four-circle diffractometer'
_diffrn_measurement_device_type 'SuperNova, Dual, Cu at home/near, AtlasS2'
_diffrn_measurement_method '\w scans'
_diffrn_orient_matrix_type 'CrysAlisPro convention (1999,Acta A55,543-557)'
_diffrn_orient_matrix_UB_11 0.1296946000
_diffrn_orient_matrix_UB_12 0.0735078000
_diffrn_orient_matrix_UB_13 -0.0089398000
_diffrn_orient_matrix_UB_21 0.0228957000
_diffrn_orient_matrix_UB_22 0.0914597000
_diffrn_orient_matrix_UB_23 0.1476165000
_diffrn_orient_matrix_UB_31 0.0608973000
_diffrn_orient_matrix_UB_32 -0.0975700000
_diffrn_orient_matrix_UB_33 0.0133545000
_diffrn_radiation_monochromator mirror
_diffrn_radiation_probe x-ray
_diffrn_radiation_type CuK\a
_diffrn_radiation_wavelength 1.54184
_diffrn_reflns_av_R_equivalents 0.0384
_diffrn_reflns_av_unetI/netI 0.0488
_diffrn_reflns_Laue_measured_fraction_full 0.998
_diffrn_reflns_Laue_measured_fraction_max 0.967
_diffrn_reflns_limit_h_max 13
_diffrn_reflns_limit_h_min -13
_diffrn_reflns_limit_k_max 10
_diffrn_reflns_limit_k_min -14
_diffrn_reflns_limit_l_max 14
_diffrn_reflns_limit_l_min -14
_diffrn_reflns_number 8954
_diffrn_reflns_point_group_measured_fraction_full 0.998
_diffrn_reflns_point_group_measured_fraction_max 0.967
_diffrn_reflns_theta_full 67.684
_diffrn_reflns_theta_max 73.477
_diffrn_reflns_theta_min 4.164
_diffrn_source 'micro-focus sealed X-ray tube'
_diffrn_source_type 'SuperNova (Cu) X-ray Source'
_exptl_absorpt_coefficient_mu 18.860
_exptl_absorpt_correction_T_max 0.673
_exptl_absorpt_correction_T_min 0.213
_exptl_absorpt_correction_type analytical
_exptl_absorpt_process_details
;
CrysAlisPro 1.171.40.20a (Rigaku Oxford Diffraction, 2018).
 Analytical numeric absorption correction using a multifaceted crystal
 model based on expressions derived by R.C. Clark & J.S. Reid.
 (Clark, R. C. & Reid, J. S. (1995). Acta Cryst. A51, 887-897)
 Empirical absorption correction using spherical harmonics as 
 implemented in SCALE3 ABSPACK scaling algorithm
;
_exptl_crystal_colour 'clear dark red'
_exptl_crystal_density_diffrn 1.586
_exptl_crystal_description plate
_exptl_crystal_F_000 628
_exptl_crystal_size_max 0.138
_exptl_crystal_size_mid 0.126
_exptl_crystal_size_min 0.022
_refine_diff_density_max 3.809
_refine_diff_density_min -2.733
_refine_diff_density_rms 0.200
_refine_ls_extinction_method none
_refine_ls_goodness_of_fit_ref 1.031
_refine_ls_hydrogen_treatment constr
_refine_ls_matrix_type full
_refine_ls_number_parameters 322
_refine_ls_number_reflns 5181
_refine_ls_number_restraints 199
_refine_ls_restrained_S_all 1.017
_refine_ls_R_factor_all 0.0543
_refine_ls_R_factor_gt 0.0522
_refine_ls_shift/su_max 0.001
_refine_ls_shift/su_mean 0.000
_refine_ls_structure_factor_coef Fsqd
_refine_ls_weighting_details 'w=1/[\s^2^(Fo^2^)+(0.0993P)^2^+2.8294P] where P=(Fo^2^+2Fc^2^)/3'
_refine_ls_weighting_scheme calc
_refine_ls_wR_factor_gt 0.1383
_refine_ls_wR_factor_ref 0.1411
_reflns_Friedel_coverage 0.000
_reflns_number_gt 4879
_reflns_number_total 5181
_reflns_threshold_expression 'I > 2\s(I)'
_cod_data_source_file ja9b12804_si_005.cif
_cod_data_source_block ctp447_2
_cod_original_cell_volume 1337.10(13)
_cod_database_code 4134068
_shelx_shelxl_version_number 2018/3
_audit_contact_author 'Farzaneh Fadaei Tirani'
_chemical_oxdiff_formula 'C32 H88.16 N5.08 O2 Si8 U2'
_shelx_space_group_comment
;
The symmetry employed for this shelxl refinement is uniquely defined
by the following loop, which should always be used as a source of
symmetry information in preference to the above space-group names.
They are only intended as comments.
;
_reflns_odcompleteness_completeness 99.83
_reflns_odcompleteness_iscentric 1
_reflns_odcompleteness_theta 66.97
_olex2_refinement_description
;
1. Fixed Uiso
 At 1.2 times of:
  All C(H,H) groups, All N(H) groups
 At 1.5 times of:
  All C(H,H,H) groups
2. Restrained distances
 O1B-C15B = O1B-C14B
 2.375 with sigma of 0.04
 C15B-C14B
 1.536 with sigma of 0.02
 O1B-C16B = O1B-C13B
 1.436 with sigma of 0.02
 C16B-C15B = C14B-C13B
 1.532 with sigma of 0.02
 C16B-C14B = C15B-C13B
 2.38 with sigma of 0.04
 O1A-C16A = O1A-C13A
 1.436 with sigma of 0.02
 O1A-C15A = O1A-C14A
 2.375 with sigma of 0.04
 C16A-C15A = C14A-C13A
 1.532 with sigma of 0.02
 C16A-C14A = C15A-C13A
 2.38 with sigma of 0.04
 C15A-C14A
 1.536 with sigma of 0.02
 U1-O1B \\sim U1-O1A
 with sigma of 0.02
3. Uiso/Uaniso restraints and constraints
C1A \\sim C1B \\sim C2A \\sim C2B \\sim C3A \\sim C3B \\sim C4 \\sim C5 \\sim
C6 \\sim C7 \\sim C8 \\sim C9 \\sim C10 \\sim C11 \\sim C12 \\sim C13A \\sim
C13B \\sim C14A \\sim C14B \\sim C15A \\sim C15B \\sim C16A \\sim C16B \\sim
O1A \\sim O1B \\sim N1 \\sim N2 \\sim N3: within 2A with sigma of 0.01 and
sigma for terminal atoms of 0.02
4. Others
 Sof(Si1B)=Sof(O1B)=Sof(C1B)=Sof(H1BA)=Sof(H1BB)=Sof(C2B)=Sof(H2BA)=Sof(H2BB)=
 Sof(H2BC)=Sof(C3B)=Sof(H3BA)=Sof(H3BB)=Sof(H3BC)=Sof(C13B)=Sof(H13C)=Sof(H13D)=
 Sof(C14B)=Sof(H14C)=Sof(H14D)=Sof(C15B)=Sof(H15C)=Sof(H15D)=Sof(C16B)=
 Sof(H16C)=Sof(H16D)=1-FVAR(1)
 Sof(Si1A)=Sof(O1A)=Sof(N1)=Sof(H1)=Sof(C1A)=Sof(H1AA)=Sof(H1AB)=Sof(H1AC)=
 Sof(C2A)=Sof(H2AA)=Sof(H2AB)=Sof(H2AC)=Sof(C3A)=Sof(H3AA)=Sof(H3AB)=Sof(H3AC)=
 Sof(C13A)=Sof(H13A)=Sof(H13B)=Sof(C14A)=Sof(H14A)=Sof(H14B)=Sof(C15A)=
 Sof(H15A)=Sof(H15B)=Sof(C16A)=Sof(H16A)=Sof(H16B)=FVAR(1)
5.a Secondary CH2 refined with riding coordinates:
 C1B(H1BA,H1BB), C13A(H13A,H13B), C13B(H13C,H13D), C14A(H14A,H14B), C14B(H14C,
 H14D), C15A(H15A,H15B), C15B(H15C,H15D), C16A(H16A,H16B), C16B(H16C,H16D)
5.b Aromatic/amide H refined with riding coordinates:
 N1(H1)
5.c Idealised Me refined as rotating group:
 C1A(H1AA,H1AB,H1AC), C2A(H2AA,H2AB,H2AC), C2B(H2BA,H2BB,H2BC), C3A(H3AA,H3AB,
 H3AC), C3B(H3BA,H3BB,H3BC), C4(H4A,H4B,H4C), C5(H5A,H5B,H5C), C6(H6A,H6B,H6C),
 C7(H7A,H7B,H7C), C8(H8A,H8B,H8C), C9(H9A,H9B,H9C), C10(H10A,H10B,H10C),
 C11(H11A,H11B,H11C), C12(H12A,H12B,H12C)
;
_olex2_submission_special_instructions 'No special instructions were received'
_oxdiff_exptl_absorpt_empirical_details
;
Empirical correction (ABSPACK) includes:
- Absorption correction using spherical harmonics
- Frame scaling
- Detector area scaling
- B-factor correction
;
_oxdiff_exptl_absorpt_empirical_full_max 2.363
_oxdiff_exptl_absorpt_empirical_full_min 0.379

loop_
_space_group_symop_operation_xyz
'x, y, z'
'-x, -y, -z'

loop_
_atom_site_label
_atom_site_type_symbol
_atom_site_fract_x
_atom_site_fract_y
_atom_site_fract_z
_atom_site_U_iso_or_equiv
_atom_site_adp_type
_atom_site_occupancy
_atom_site_site_symmetry_order
_atom_site_calc_flag
_atom_site_refinement_flags_posn
_atom_site_refinement_flags_adp
_atom_site_refinement_flags_occupancy
_atom_site_disorder_assembly
_atom_site_disorder_group
U1 U 0.59333(2) 0.64770(2) 0.64534(2) 0.04313(13) Uani 1 1 d D . . . .
Si1A Si 0.7362(4) 0.4794(4) 0.7851(4) 0.0418(12) Uani 0.539(8) 1 d . . P A 1
Si1B Si 0.6638(6) 0.4609(5) 0.7189(6) 0.0517(16) Uani 0.461(8) 1 d . . P A 2
Si2 Si 0.7657(2) 0.7645(2) 0.9440(2) 0.0488(5) Uani 1 1 d . . . . .
Si3 Si 0.6912(2) 0.9390(2) 0.6326(2) 0.0451(5) Uani 1 1 d . . . . .
Si4 Si 0.8672(2) 0.7607(2) 0.5451(2) 0.0449(5) Uani 1 1 d . . . . .
O1A O 0.4182(18) 0.6697(19) 0.776(2) 0.063(3) Uani 0.539(8) 1 d D U P A 1
O1B O 0.4170(19) 0.705(3) 0.778(2) 0.062(3) Uani 0.461(8) 1 d D U P A 2
N1 N 0.5544(16) 0.4388(12) 0.5142(14) 0.050(3) Uani 0.539(8) 1 d . U P A 1
H1 H 0.597122 0.390117 0.525130 0.060 Uiso 0.539(8) 1 calc R . P A 1
N2 N 0.6999(8) 0.6264(8) 0.7972(7) 0.0486(16) Uani 1 1 d . U . . .
N3 N 0.7313(7) 0.7975(7) 0.6065(7) 0.0420(14) Uani 1 1 d . U . . .
C1A C 0.766(2) 0.357(2) 0.621(3) 0.068(5) Uani 0.539(8) 1 d . U P A 1
H1AA H 0.692702 0.330330 0.557673 0.102 Uiso 0.539(8) 1 calc GR . P A 1
H1AB H 0.778719 0.279598 0.621788 0.102 Uiso 0.539(8) 1 calc GR . P A 1
H1AC H 0.840677 0.398657 0.598794 0.102 Uiso 0.539(8) 1 calc GR . P A 1
C1B C 0.575(2) 0.412(2) 0.558(2) 0.057(5) Uani 0.461(8) 1 d . U P A 2
H1BA H 0.487666 0.357288 0.540456 0.068 Uiso 0.461(8) 1 calc R . P A 2
H1BB H 0.621222 0.371465 0.484151 0.068 Uiso 0.461(8) 1 calc R . P A 2
C2A C 0.599(3) 0.394(3) 0.834(3) 0.055(6) Uani 0.539(8) 1 d . U P A 1
H2AA H 0.596603 0.449013 0.926944 0.082 Uiso 0.539(8) 1 calc GR . P A 1
H2AB H 0.608942 0.307625 0.815196 0.082 Uiso 0.539(8) 1 calc GR . P A 1
H2AC H 0.519511 0.381763 0.786219 0.082 Uiso 0.539(8) 1 calc GR . P A 1
C2B C 0.569(4) 0.383(5) 0.796(3) 0.057(7) Uani 0.461(8) 1 d . U P A 2
H2BA H 0.614988 0.410961 0.879032 0.086 Uiso 0.461(8) 1 calc GR . P A 2
H2BB H 0.551184 0.286672 0.740527 0.086 Uiso 0.461(8) 1 calc GR . P A 2
H2BC H 0.489756 0.409666 0.808739 0.086 Uiso 0.461(8) 1 calc GR . P A 2
C3A C 0.882(2) 0.508(2) 0.894(3) 0.073(6) Uani 0.539(8) 1 d . U P A 1
H3AA H 0.958021 0.544238 0.868843 0.110 Uiso 0.539(8) 1 calc GR . P A 1
H3AB H 0.886747 0.423861 0.886206 0.110 Uiso 0.539(8) 1 calc GR . P A 1
H3AC H 0.876178 0.570943 0.984238 0.110 Uiso 0.539(8) 1 calc GR . P A 1
C3B C 0.817(3) 0.410(3) 0.705(4) 0.077(6) Uani 0.461(8) 1 d . U P A 2
H3BA H 0.872842 0.450308 0.664779 0.115 Uiso 0.461(8) 1 calc GR . P A 2
H3BB H 0.799703 0.313147 0.652260 0.115 Uiso 0.461(8) 1 calc GR . P A 2
H3BC H 0.858096 0.439546 0.791282 0.115 Uiso 0.461(8) 1 calc GR . P A 2
C4 C 0.9423(13) 0.811(2) 0.9628(17) 0.117(7) Uani 1 1 d . U . . .
H4A H 0.974382 0.742699 0.965533 0.176 Uiso 1 1 calc GR . . . .
H4B H 0.975099 0.896085 1.043065 0.176 Uiso 1 1 calc GR . . . .
H4C H 0.969525 0.819929 0.889658 0.176 Uiso 1 1 calc GR . . . .
C5 C 0.7175(14) 0.7504(14) 1.0855(11) 0.076(3) Uani 1 1 d . U . . .
H5A H 0.627089 0.743767 1.086729 0.114 Uiso 1 1 calc GR . . . .
H5B H 0.764621 0.829052 1.165064 0.114 Uiso 1 1 calc GR . . . .
H5C H 0.735489 0.671152 1.078841 0.114 Uiso 1 1 calc GR . . . .
C6 C 0.714(2) 0.9102(13) 0.9550(14) 0.095(5) Uani 1 1 d . U . . .
H6A H 0.628364 0.879610 0.910312 0.143 Uiso 1 1 calc GR . . . .
H6B H 0.771383 0.949777 0.914699 0.143 Uiso 1 1 calc GR . . . .
H6C H 0.717034 0.976589 1.045791 0.143 Uiso 1 1 calc GR . . . .
C7 C 0.5404(11) 0.9467(11) 0.7050(11) 0.062(2) Uani 1 1 d . U . . .
H7A H 0.551351 0.945283 0.785064 0.092 Uiso 1 1 calc GR . . . .
H7B H 0.472644 0.870271 0.644050 0.092 Uiso 1 1 calc GR . . . .
H7C H 0.518638 1.028589 0.723704 0.092 Uiso 1 1 calc GR . . . .
C8 C 0.8106(12) 1.0962(9) 0.7484(13) 0.069(3) Uani 1 1 d . U . . .
H8A H 0.823884 1.099739 0.830755 0.104 Uiso 1 1 calc GR . . . .
H8B H 0.779995 1.172238 0.762158 0.104 Uiso 1 1 calc GR . . . .
H8C H 0.890241 1.098830 0.712977 0.104 Uiso 1 1 calc GR . . . .
C9 C 0.6626(13) 0.9466(12) 0.4833(12) 0.068(3) Uani 1 1 d . U . . .
H9A H 0.742132 0.956847 0.449209 0.101 Uiso 1 1 calc GR . . . .
H9B H 0.628084 1.022352 0.504120 0.101 Uiso 1 1 calc GR . . . .
H9C H 0.602443 0.864708 0.418501 0.101 Uiso 1 1 calc GR . . . .
C10 C 0.8721(14) 0.5998(14) 0.5284(18) 0.085(4) Uani 1 1 d . U . . .
H10A H 0.897206 0.613179 0.613298 0.127 Uiso 1 1 calc GR . . . .
H10B H 0.933230 0.563397 0.471029 0.127 Uiso 1 1 calc GR . . . .
H10C H 0.788521 0.537837 0.492081 0.127 Uiso 1 1 calc GR . . . .
C11 C 0.8809(15) 0.7489(18) 0.3864(15) 0.091(5) Uani 1 1 d . U . . .
H11A H 0.801737 0.694266 0.328347 0.137 Uiso 1 1 calc GR . . . .
H11B H 0.949650 0.708380 0.349212 0.137 Uiso 1 1 calc GR . . . .
H11C H 0.898607 0.837779 0.397944 0.137 Uiso 1 1 calc GR . . . .
C12 C 1.0162(12) 0.8801(16) 0.6497(18) 0.100(5) Uani 1 1 d . U . . .
H12A H 1.022018 0.966434 0.657896 0.150 Uiso 1 1 calc GR . . . .
H12B H 1.088152 0.847224 0.611024 0.150 Uiso 1 1 calc GR . . . .
H12C H 1.016891 0.889377 0.735186 0.150 Uiso 1 1 calc GR . . . .
C13A C 0.3829(19) 0.573(2) 0.813(2) 0.070(3) Uani 0.539(8) 1 d D U P A 1
H13A H 0.450312 0.584256 0.875546 0.085 Uiso 0.539(8) 1 calc R . P A 1
H13B H 0.367153 0.482358 0.736600 0.085 Uiso 0.539(8) 1 calc R . P A 1
C13B C 0.4097(19) 0.696(3) 0.892(2) 0.073(3) Uani 0.461(8) 1 d D U P A 2
H13C H 0.461592 0.778740 0.966830 0.088 Uiso 0.461(8) 1 calc R . P A 2
H13D H 0.443547 0.621732 0.881905 0.088 Uiso 0.461(8) 1 calc R . P A 2
C14A C 0.263(2) 0.595(2) 0.874(3) 0.076(4) Uani 0.539(8) 1 d D U P A 1
H14A H 0.187339 0.529661 0.811660 0.091 Uiso 0.539(8) 1 calc R . P A 1
H14B H 0.264335 0.586763 0.951475 0.091 Uiso 0.539(8) 1 calc R . P A 1
C14B C 0.276(2) 0.674(4) 0.918(3) 0.074(4) Uani 0.461(8) 1 d D U P A 2
H14C H 0.266517 0.746120 1.002622 0.089 Uiso 0.461(8) 1 calc R . P A 2
H14D H 0.247599 0.588341 0.915048 0.089 Uiso 0.461(8) 1 calc R . P A 2
C15A C 0.263(2) 0.732(2) 0.907(2) 0.078(4) Uani 0.539(8) 1 d D U P A 1
H15A H 0.311860 0.798535 0.993427 0.094 Uiso 0.539(8) 1 calc R . P A 1
H15B H 0.176642 0.743196 0.905874 0.094 Uiso 0.539(8) 1 calc R . P A 1
C15B C 0.2022(17) 0.672(3) 0.809(2) 0.070(4) Uani 0.461(8) 1 d D U P A 2
H15C H 0.140360 0.725725 0.842655 0.084 Uiso 0.461(8) 1 calc R . P A 2
H15D H 0.156776 0.580445 0.743111 0.084 Uiso 0.461(8) 1 calc R . P A 2
C16A C 0.328(2) 0.746(3) 0.801(3) 0.072(3) Uani 0.539(8) 1 d D U P A 1
H16A H 0.266349 0.709751 0.722819 0.087 Uiso 0.539(8) 1 calc R . P A 1
H16B H 0.369442 0.839734 0.830578 0.087 Uiso 0.539(8) 1 calc R . P A 1
C16B C 0.301(2) 0.732(3) 0.751(3) 0.065(3) Uani 0.461(8) 1 d D U P A 2
H16C H 0.276553 0.690532 0.656826 0.078 Uiso 0.461(8) 1 calc R . P A 2
H16D H 0.311268 0.828939 0.791864 0.078 Uiso 0.461(8) 1 calc R . P A 2

loop_
_atom_site_aniso_label
_atom_site_aniso_U_11
_atom_site_aniso_U_22
_atom_site_aniso_U_33
_atom_site_aniso_U_23
_atom_site_aniso_U_13
_atom_site_aniso_U_12
U1 0.04348(18) 0.04323(18) 0.04323(18) 0.02610(13) 0.00625(11) 0.00173(12)
Si1A 0.046(2) 0.0386(19) 0.047(2) 0.0277(17) 0.0072(19) 0.0079(16)
Si1B 0.053(3) 0.049(3) 0.062(3) 0.037(3) 0.007(3) 0.006(2)
Si2 0.0487(12) 0.0514(12) 0.0414(11) 0.0257(10) -0.0002(9) -0.0015(10)
Si3 0.0480(11) 0.0424(10) 0.0520(12) 0.0301(10) 0.0040(9) 0.0093(9)
Si4 0.0417(11) 0.0466(11) 0.0543(12) 0.0330(10) 0.0101(9) 0.0075(9)
O1A 0.055(4) 0.090(7) 0.074(5) 0.061(5) 0.026(4) 0.024(5)
O1B 0.054(5) 0.088(7) 0.074(5) 0.062(6) 0.024(4) 0.024(5)
N1 0.074(8) 0.017(5) 0.036(7) 0.001(4) -0.010(6) 0.004(5)
N2 0.055(4) 0.052(4) 0.042(4) 0.031(3) 0.002(3) 0.002(3)
N3 0.046(3) 0.041(3) 0.048(4) 0.030(3) 0.006(3) 0.009(3)
C1A 0.075(13) 0.062(11) 0.090(15) 0.051(11) 0.021(11) 0.025(10)
C1B 0.068(9) 0.034(7) 0.046(9) 0.009(6) 0.016(8) -0.001(7)
C2A 0.060(16) 0.054(10) 0.058(17) 0.042(13) 0.004(12) -0.002(10)
C2B 0.071(19) 0.062(11) 0.043(16) 0.039(13) -0.006(12) -0.009(13)
C3A 0.060(11) 0.066(12) 0.115(19) 0.062(13) 0.001(11) 0.017(9)
C3B 0.072(15) 0.073(14) 0.100(17) 0.053(14) 0.016(12) 0.021(12)
C4 0.053(7) 0.19(2) 0.091(10) 0.080(13) -0.010(7) -0.014(9)
C5 0.086(8) 0.082(8) 0.053(6) 0.041(6) 0.007(5) -0.006(6)
C6 0.155(16) 0.053(6) 0.071(8) 0.020(6) 0.030(9) 0.045(8)
C7 0.064(6) 0.057(5) 0.067(6) 0.031(5) 0.015(5) 0.021(5)
C8 0.072(7) 0.036(4) 0.086(8) 0.028(5) -0.003(6) -0.001(4)
C9 0.081(7) 0.074(7) 0.079(7) 0.059(6) 0.018(6) 0.030(6)
C10 0.079(8) 0.092(9) 0.142(13) 0.091(10) 0.063(9) 0.048(7)
C11 0.105(10) 0.146(14) 0.090(9) 0.092(10) 0.052(8) 0.073(10)
C12 0.046(6) 0.097(10) 0.113(12) 0.029(9) 0.004(7) -0.002(6)
C13A 0.060(5) 0.093(7) 0.080(6) 0.057(6) 0.027(5) 0.027(5)
C13B 0.062(5) 0.093(7) 0.082(5) 0.055(6) 0.027(5) 0.024(5)
C14A 0.064(5) 0.095(7) 0.081(6) 0.051(6) 0.035(5) 0.027(6)
C14B 0.065(5) 0.094(7) 0.080(6) 0.055(6) 0.037(5) 0.021(6)
C15A 0.066(5) 0.094(7) 0.084(6) 0.049(6) 0.035(5) 0.028(5)
C15B 0.058(5) 0.090(7) 0.080(6) 0.053(6) 0.038(5) 0.026(5)
C16A 0.061(5) 0.090(7) 0.083(6) 0.053(6) 0.029(5) 0.029(5)
C16B 0.056(5) 0.088(7) 0.076(6) 0.055(6) 0.030(5) 0.030(5)

loop_
_atom_type_symbol
_atom_type_description
_atom_type_scat_dispersion_real
_atom_type_scat_dispersion_imag
_atom_type_scat_source
C C 0.0181 0.0091 'International Tables Vol C Tables 4.2.6.8 and 6.1.1.4'
H H 0.0000 0.0000 'International Tables Vol C Tables 4.2.6.8 and 6.1.1.4'
N N 0.0311 0.0180 'International Tables Vol C Tables 4.2.6.8 and 6.1.1.4'
O O 0.0492 0.0322 'International Tables Vol C Tables 4.2.6.8 and 6.1.1.4'
Si Si 0.2541 0.3302 'International Tables Vol C Tables 4.2.6.8 and 6.1.1.4'
U U -4.3638 13.4090 'International Tables Vol C Tables 4.2.6.8 and 6.1.1.4'

loop_
_exptl_crystal_face_index_h
_exptl_crystal_face_index_k
_exptl_crystal_face_index_l
_exptl_crystal_face_perp_dist
3 -5 3 0.0705
0 5 -3 0.0437
-5 0 2 0.0450
-1 -2 1 0.0805
5 -2 2 0.0650
0 0 1 0.0104
0 0 -1 0.0117
-3 5 -2 0.0543
-5 2 -2 0.0555
1 1 0 0.0475

loop_
_geom_angle_atom_site_label_1
_geom_angle_atom_site_label_2
_geom_angle_atom_site_label_3
_geom_angle
_geom_angle_site_symmetry_1
_geom_angle_site_symmetry_3
O1A U1 U1 94.4(6) . 2_666
O1B U1 Si1B 99.1(5) . .
N1 U1 U1 31.2(3) 2_666 2_666
N1 U1 U1 31.4(4) . 2_666
N1 U1 O1A 103.3(7) . .
N1 U1 O1A 84.3(8) 2_666 .
N1 U1 N1 62.5(7) . 2_666
N1 U1 N2 90.4(5) . .
N1 U1 N2 148.2(4) 2_666 .
N1 U1 N3 101.0(5) 2_666 .
N1 U1 N3 121.2(5) . .
N2 U1 U1 120.16(19) . 2_666
N2 U1 Si1B 33.3(2) . .
N2 U1 O1A 86.4(6) . .
N2 U1 O1B 92.0(6) . .
N2 U1 N3 107.7(3) . .
N2 U1 C1B 72.0(7) . .
N3 U1 U1 114.46(18) . 2_666
N3 U1 Si1B 126.3(2) . .
N3 U1 O1A 132.4(4) . .
N3 U1 O1B 123.3(5) . .
N3 U1 C1B 129.3(6) . .
C1B U1 Si1B 38.9(7) . .
C1B U1 O1B 107.1(8) . .
N2 Si1A C1A 114.7(7) . .
N2 Si1A C2A 107.8(11) . .
N2 Si1A C3A 117.0(7) . .
C1A Si1A C2A 109.2(13) . .
C1A Si1A C3A 102.5(12) . .
C2A Si1A C3A 104.9(11) . .
N2 Si1B U1 49.2(3) . .
N2 Si1B C1B 103.1(8) . .
N2 Si1B C2B 116.2(15) . .
N2 Si1B C3B 107.5(11) . .
C1B Si1B U1 54.1(7) . .
C2B Si1B U1 125.9(15) . .
C2B Si1B C1B 110.3(13) . .
C2B Si1B C3B 106.0(18) . .
C3B Si1B U1 128.0(10) . .
C3B Si1B C1B 114.0(14) . .
N2 Si2 C4 112.4(7) . .
N2 Si2 C5 114.2(5) . .
N2 Si2 C6 108.5(6) . .
C4 Si2 C6 106.0(10) . .
C5 Si2 C4 108.2(7) . .
C5 Si2 C6 107.1(7) . .
N3 Si3 C7 108.7(4) . .
N3 Si3 C8 113.8(5) . .
N3 Si3 C9 114.5(5) . .
C8 Si3 C7 106.3(6) . .
C8 Si3 C9 106.5(6) . .
C9 Si3 C7 106.3(5) . .
N3 Si4 C10 107.7(4) . .
N3 Si4 C11 114.6(5) . .
N3 Si4 C12 115.2(6) . .
C10 Si4 C11 108.7(7) . .
C10 Si4 C12 105.4(8) . .
C11 Si4 C12 104.8(9) . .
C13A O1A U1 115.9(10) . .
C13A O1A C16A 111.3(13) . .
C16A O1A U1 131.5(12) . .
C13B O1B U1 121.7(13) . .
C13B O1B C16B 107.4(14) . .
C16B O1B U1 130.4(15) . .
U1 N1 U1 117.5(7) . 2_666
U1 N1 H1 121.3 . .
U1 N1 H1 121.3 2_666 .
Si1A N2 U1 129.7(4) . .
Si1B N2 U1 97.5(4) . .
Si1B N2 Si2 142.2(5) . .
Si2 N2 U1 119.6(4) . .
Si2 N2 Si1A 110.6(4) . .
Si3 N3 U1 119.2(4) . .
Si4 N3 U1 119.1(3) . .
Si4 N3 Si3 121.5(4) . .
Si1A C1A H1AA 109.5 . .
Si1A C1A H1AB 109.5 . .
Si1A C1A H1AC 109.5 . .
H1AA C1A H1AB 109.5 . .
H1AA C1A H1AC 109.5 . .
H1AB C1A H1AC 109.5 . .
U1 C1B U1 89.5(9) . 2_666
U1 C1B H1BA 57.4 2_666 .
U1 C1B H1BA 114.1 . .
U1 C1B H1BB 77.5 2_666 .
U1 C1B H1BB 114.1 . .
Si1B C1B U1 87.0(8) . .
Si1B C1B H1BA 114.1 . .
Si1B C1B H1BB 114.1 . .
H1BA C1B H1BB 111.3 . .
Si1A C2A H2AA 109.5 . .
Si1A C2A H2AB 109.5 . .
Si1A C2A H2AC 109.5 . .
H2AA C2A H2AB 109.5 . .
H2AA C2A H2AC 109.5 . .
H2AB C2A H2AC 109.5 . .
Si1B C2B H2BA 109.5 . .
Si1B C2B H2BB 109.5 . .
Si1B C2B H2BC 109.5 . .
H2BA C2B H2BB 109.5 . .
H2BA C2B H2BC 109.5 . .
H2BB C2B H2BC 109.5 . .
Si1A C3A H3AA 109.5 . .
Si1A C3A H3AB 109.5 . .
Si1A C3A H3AC 109.5 . .
H3AA C3A H3AB 109.5 . .
H3AA C3A H3AC 109.5 . .
H3AB C3A H3AC 109.5 . .
Si1B C3B H3BA 109.5 . .
Si1B C3B H3BB 109.5 . .
Si1B C3B H3BC 109.5 . .
H3BA C3B H3BB 109.5 . .
H3BA C3B H3BC 109.5 . .
H3BB C3B H3BC 109.5 . .
Si2 C4 H4A 109.5 . .
Si2 C4 H4B 109.5 . .
Si2 C4 H4C 109.5 . .
H4A C4 H4B 109.5 . .
H4A C4 H4C 109.5 . .
H4B C4 H4C 109.5 . .
Si2 C5 H5A 109.5 . .
Si2 C5 H5B 109.5 . .
Si2 C5 H5C 109.5 . .
H5A C5 H5B 109.5 . .
H5A C5 H5C 109.5 . .
H5B C5 H5C 109.5 . .
Si2 C6 H6A 109.5 . .
Si2 C6 H6B 109.5 . .
Si2 C6 H6C 109.5 . .
H6A C6 H6B 109.5 . .
H6A C6 H6C 109.5 . .
H6B C6 H6C 109.5 . .
Si3 C7 H7A 109.5 . .
Si3 C7 H7B 109.5 . .
Si3 C7 H7C 109.5 . .
H7A C7 H7B 109.5 . .
H7A C7 H7C 109.5 . .
H7B C7 H7C 109.5 . .
Si3 C8 H8A 109.5 . .
Si3 C8 H8B 109.5 . .
Si3 C8 H8C 109.5 . .
H8A C8 H8B 109.5 . .
H8A C8 H8C 109.5 . .
H8B C8 H8C 109.5 . .
Si3 C9 H9A 109.5 . .
Si3 C9 H9B 109.5 . .
Si3 C9 H9C 109.5 . .
H9A C9 H9B 109.5 . .
H9A C9 H9C 109.5 . .
H9B C9 H9C 109.5 . .
Si4 C10 H10A 109.5 . .
Si4 C10 H10B 109.5 . .
Si4 C10 H10C 109.5 . .
H10A C10 H10B 109.5 . .
H10A C10 H10C 109.5 . .
H10B C10 H10C 109.5 . .
Si4 C11 H11A 109.5 . .
Si4 C11 H11B 109.5 . .
Si4 C11 H11C 109.5 . .
H11A C11 H11B 109.5 . .
H11A C11 H11C 109.5 . .
H11B C11 H11C 109.5 . .
Si4 C12 H12A 109.5 . .
Si4 C12 H12B 109.5 . .
Si4 C12 H12C 109.5 . .
H12A C12 H12B 109.5 . .
H12A C12 H12C 109.5 . .
H12B C12 H12C 109.5 . .
O1A C13A H13A 110.5 . .
O1A C13A H13B 110.5 . .
O1A C13A C14A 105.9(13) . .
H13A C13A H13B 108.7 . .
C14A C13A H13A 110.5 . .
C14A C13A H13B 110.5 . .
O1B C13B H13C 109.6 . .
O1B C13B H13D 109.6 . .
O1B C13B C14B 110.4(15) . .
H13C C13B H13D 108.1 . .
C14B C13B H13C 109.6 . .
C14B C13B H13D 109.6 . .
C13A C14A H14A 111.0 . .
C13A C14A H14B 111.0 . .
H14A C14A H14B 109.0 . .
C15A C14A C13A 104.0(14) . .
C15A C14A H14A 111.0 . .
C15A C14A H14B 111.0 . .
C13B C14B H14C 110.9 . .
C13B C14B H14D 110.9 . .
C13B C14B C15B 104.1(14) . .
H14C C14B H14D 109.0 . .
C15B C14B H14C 110.9 . .
C15B C14B H14D 110.9 . .
C14A C15A H15A 111.2 . .
C14A C15A H15B 111.2 . .
C14A C15A C16A 102.9(14) . .
H15A C15A H15B 109.1 . .
C16A C15A H15A 111.2 . .
C16A C15A H15B 111.2 . .
C14B C15B H15C 110.6 . .
C14B C15B H15D 110.6 . .
C14B C15B C16B 105.5(15) . .
H15C C15B H15D 108.8 . .
C16B C15B H15C 110.6 . .
C16B C15B H15D 110.6 . .
O1A C16A C15A 103.5(14) . .
O1A C16A H16A 111.1 . .
O1A C16A H16B 111.1 . .
C15A C16A H16A 111.1 . .
C15A C16A H16B 111.1 . .
H16A C16A H16B 109.0 . .
O1B C16B C15B 104.8(14) . .
O1B C16B H16C 110.8 . .
O1B C16B H16D 110.8 . .
C15B C16B H16C 110.8 . .
C15B C16B H16D 110.8 . .
H16C C16B H16D 108.9 . .

loop_
_geom_bond_atom_site_label_1
_geom_bond_atom_site_label_2
_geom_bond_distance
_geom_bond_site_symmetry_2
U1 U1 3.6675(6) 2_666
U1 Si1B 3.022(5) .
U1 O1A 2.473(11) .
U1 O1B 2.516(12) .
U1 N1 2.151(15) 2_666
U1 N1 2.139(12) .
U1 N2 2.309(7) .
U1 N3 2.329(7) .
U1 C1B 2.45(2) .
Si1A N2 1.831(9) .
Si1A C1A 1.87(3) .
Si1A C2A 1.91(4) .
Si1A C3A 1.92(2) .
Si1B N2 1.671(9) .
Si1B C1B 1.90(3) .
Si1B C2B 1.81(4) .
Si1B C3B 1.90(3) .
Si2 N2 1.718(8) .
Si2 C4 1.876(15) .
Si2 C5 1.867(11) .
Si2 C6 1.898(13) .
Si3 N3 1.727(7) .
Si3 C7 1.881(11) .
Si3 C8 1.873(11) .
Si3 C9 1.873(11) .
Si4 N3 1.721(7) .
Si4 C10 1.856(11) .
Si4 C11 1.858(12) .
Si4 C12 1.863(14) .
O1A C13A 1.426(17) .
O1A C16A 1.431(17) .
O1B C13B 1.441(18) .
O1B C16B 1.454(17) .
N1 H1 0.8800 .
C1A H1AA 0.9800 .
C1A H1AB 0.9800 .
C1A H1AC 0.9800 .
C1B H1BA 0.9900 .
C1B H1BB 0.9900 .
C2A H2AA 0.9800 .
C2A H2AB 0.9800 .
C2A H2AC 0.9800 .
C2B H2BA 0.9800 .
C2B H2BB 0.9800 .
C2B H2BC 0.9800 .
C3A H3AA 0.9800 .
C3A H3AB 0.9800 .
C3A H3AC 0.9800 .
C3B H3BA 0.9800 .
C3B H3BB 0.9800 .
C3B H3BC 0.9800 .
C4 H4A 0.9800 .
C4 H4B 0.9800 .
C4 H4C 0.9800 .
C5 H5A 0.9800 .
C5 H5B 0.9800 .
C5 H5C 0.9800 .
C6 H6A 0.9800 .
C6 H6B 0.9800 .
C6 H6C 0.9800 .
C7 H7A 0.9800 .
C7 H7B 0.9800 .
C7 H7C 0.9800 .
C8 H8A 0.9800 .
C8 H8B 0.9800 .
C8 H8C 0.9800 .
C9 H9A 0.9800 .
C9 H9B 0.9800 .
C9 H9C 0.9800 .
C10 H10A 0.9800 .
C10 H10B 0.9800 .
C10 H10C 0.9800 .
C11 H11A 0.9800 .
C11 H11B 0.9800 .
C11 H11C 0.9800 .
C12 H12A 0.9800 .
C12 H12B 0.9800 .
C12 H12C 0.9800 .
C13A H13A 0.9900 .
C13A H13B 0.9900 .
C13A C14A 1.527(16) .
C13B H13C 0.9900 .
C13B H13D 0.9900 .
C13B C14B 1.496(17) .
C14A H14A 0.9900 .
C14A H14B 0.9900 .
C14A C15A 1.497(17) .
C14B H14C 0.9900 .
C14B H14D 0.9900 .
C14B C15B 1.523(18) .
C15A H15A 0.9900 .
C15A H15B 0.9900 .
C15A C16A 1.534(17) .
C15B H15C 0.9900 .
C15B H15D 0.9900 .
C15B C16B 1.540(17) .
C16A H16A 0.9900 .
C16A H16B 0.9900 .
C16B H16C 0.9900 .
C16B H16D 0.9900 .

loop_
_geom_torsion_atom_site_label_1
_geom_torsion_atom_site_label_2
_geom_torsion_atom_site_label_3
_geom_torsion_atom_site_label_4
_geom_torsion
_geom_torsion_site_symmetry_4
U1 Si1B N2 Si2 169.6(11) .
U1 Si1B C1B U1 -73(6) 2_666
U1 O1A C13A C14A -171.9(17) .
U1 O1A C16A C15A -170.1(19) .
U1 O1B C13B C14B -154(2) .
U1 O1B C16B C15B 144.2(19) .
O1A C13A C14A C15A -19(3) .
O1B C13B C14B C15B -1(4) .
N2 Si1B C1B U1 -4.5(8) .
N2 Si1B C1B U1 -78(6) 2_666
C1A Si1A N2 U1 33.3(11) .
C1A Si1A N2 Si2 -143.2(9) .
C1B Si1B N2 U1 4.8(8) .
C1B Si1B N2 Si2 174.4(10) .
C2A Si1A N2 U1 -88.6(11) .
C2A Si1A N2 Si2 94.9(10) .
C2B Si1B N2 U1 -116.0(14) .
C2B Si1B N2 Si2 53.6(17) .
C2B Si1B C1B U1 47(6) 2_666
C2B Si1B C1B U1 120.3(18) .
C3A Si1A N2 U1 153.5(10) .
C3A Si1A N2 Si2 -23.0(11) .
C3B Si1B N2 U1 125.5(12) .
C3B Si1B N2 Si2 -64.9(15) .
C3B Si1B C1B U1 -120.6(11) .
C3B Si1B C1B U1 166(5) 2_666
C4 Si2 N2 U1 -109.5(8) .
C4 Si2 N2 Si1A 67.4(8) .
C4 Si2 N2 Si1B 82.4(12) .
C5 Si2 N2 U1 126.7(6) .
C5 Si2 N2 Si1A -56.4(7) .
C5 Si2 N2 Si1B -41.4(11) .
C6 Si2 N2 U1 7.3(8) .
C6 Si2 N2 Si1A -175.8(7) .
C6 Si2 N2 Si1B -160.8(10) .
C7 Si3 N3 U1 5.1(6) .
C7 Si3 N3 Si4 -178.1(5) .
C8 Si3 N3 U1 123.4(6) .
C8 Si3 N3 Si4 -59.8(7) .
C9 Si3 N3 U1 -113.7(6) .
C9 Si3 N3 Si4 63.1(7) .
C10 Si4 N3 U1 -1.7(8) .
C10 Si4 N3 Si3 -178.6(7) .
C11 Si4 N3 U1 119.4(7) .
C11 Si4 N3 Si3 -57.5(8) .
C12 Si4 N3 U1 -118.9(8) .
C12 Si4 N3 Si3 64.2(9) .
C13A O1A C16A C15A 24(3) .
C13A C14A C15A C16A 32(3) .
C13B O1B C16B C15B -28(3) .
C13B C14B C15B C16B -16(3) .
C14A C15A C16A O1A -34(3) .
C14B C15B C16B O1B 27(3) .
C16A O1A C13A C14A -3(3) .
C16B O1B C13B C14B 18(3) .

loop_
_exptl_oxdiff_crystal_face_indexfrac_h
_exptl_oxdiff_crystal_face_indexfrac_k
_exptl_oxdiff_crystal_face_indexfrac_l
_exptl_oxdiff_crystal_face_x
_exptl_oxdiff_crystal_face_y
_exptl_oxdiff_crystal_face_z
3.0024 -4.9968 3.0107 -0.0048 0.0562 0.7106
-0.0048 5.0035 -3.0160 0.3941 0.0123 -0.5288
-4.9981 -0.0028 2.0040 -0.6664 0.1811 -0.2773
-0.9970 -2.0045 1.0087 -0.2857 -0.0573 0.1483
4.9970 -1.9868 1.9955 0.4842 0.2273 0.5248
-0.0011 0.0042 0.9976 -0.0087 0.1476 0.0128
0.0011 -0.0042 -0.9976 0.0087 -0.1476 -0.0128
-3.0035 5.0010 -2.0131 -0.0039 0.0915 -0.6977
-4.9970 1.9868 -1.9955 -0.4842 -0.2273 -0.5248
0.9976 1.0055 -0.0065 0.2033 0.1138 -0.0374
